data_7003341
loop_
_publ_author_name
'Singh, Anupam'
'Anandhi, U.'
'Cinellu, Maria Agostina'
'Sharp, Paul R.'

_publ_section_title
;
 Diimine supported group 10 hydroxo, oxo, amido, and imido complexes
;
_journal_issue 17
_journal_name_full 'Dalton Transactions'
_journal_page_first 2314
_journal_page_last 2327
_journal_paper_doi 10.1039/b715663d
_journal_year 2008
_chemical_formula_moiety 'C72 H79 N4 O2 Pt2 1+, B F4 1-'
_chemical_formula_sum 'C72 H79 B F4 N4 O2 Pt2'
_chemical_formula_weight 1509.38
_chemical_name_systematic
;
?
;
_space_group_IT_number 14
_symmetry_cell_setting monoclinic
_symmetry_Int_Tables_number 14
_symmetry_space_group_name_Hall '-P 2ybc'
_symmetry_space_group_name_H-M 'P 1 21/c 1'
_atom_sites_solution_hydrogens geom
_atom_sites_solution_primary direct
_atom_sites_solution_secondary difmap
_audit_creation_method SHELXL-97
_cell_angle_alpha 90.00
_cell_angle_beta 99.058(2)
_cell_angle_gamma 90.00
_cell_formula_units_Z 4
_cell_length_a 18.4678(18)
_cell_length_b 15.3307(15)
_cell_length_c 24.099(2)
_cell_measurement_reflns_used 5261
_cell_measurement_temperature 173(2)
_cell_measurement_theta_max 27.05
_cell_measurement_theta_min 2.23
_cell_volume 6737.9(11)
_computing_cell_refinement 'SMART (Bruker, 1998)'
_computing_data_collection 'SMART (Bruker, 1998)'
_computing_data_reduction 'SAINT (Bruker, 1998)'
_computing_molecular_graphics
;
L. J. Barbour, X-Seed - Graphical Interface to
SHELX-97 and POV-Ray, 1999
ORTEP (Johnson, 1976), ORTEP 3 for Windows (L. J. Farrugia, 1997)
;
_computing_publication_material 'CIFTAB (Sheldrick, 1997)'
_computing_structure_refinement
;
SHELXL-97 (Sheldrick, 1997), L. J. Barbour, X-Seed - Graphical Interface to
SHELX-97 and POV-Ray, 1999
;
_computing_structure_solution 'SHELXS-97 (Sheldrick, 1990)'
_diffrn_ambient_temperature 173(2)
_diffrn_measured_fraction_theta_full 0.992
_diffrn_measured_fraction_theta_max 0.992
_diffrn_measurement_device_type 'CCD area detector'
_diffrn_measurement_method 'phi and omega scans'
_diffrn_radiation_monochromator graphite
_diffrn_radiation_source 'fine-focus sealed tube'
_diffrn_radiation_type MoK\a
_diffrn_radiation_wavelength 0.71073
_diffrn_reflns_av_R_equivalents 0.1012
_diffrn_reflns_av_sigmaI/netI 0.1230
_diffrn_reflns_limit_h_max 21
_diffrn_reflns_limit_h_min -23
_diffrn_reflns_limit_k_max 19
_diffrn_reflns_limit_k_min -19
_diffrn_reflns_limit_l_max 29
_diffrn_reflns_limit_l_min -30
_diffrn_reflns_number 40450
_diffrn_reflns_theta_full 27.11
_diffrn_reflns_theta_max 27.11
_diffrn_reflns_theta_min 1.12
_diffrn_standards_decay_% 0.0
_exptl_absorpt_coefficient_mu 4.205
_exptl_absorpt_correction_T_max 0.8173
_exptl_absorpt_correction_T_min 0.2840
_exptl_absorpt_correction_type multi-scan
_exptl_absorpt_process_details
;
Data were corrected for decay and absorption using the program SADABS
based on the method of R.H. Blessing (Acta Cryst. A51, 33-38, 1995).
;
_exptl_crystal_colour red-brown
_exptl_crystal_density_diffrn 1.488
_exptl_crystal_density_method 'not measured'
_exptl_crystal_description plate
_exptl_crystal_F_000 3008
_exptl_crystal_size_max 0.40
_exptl_crystal_size_mid 0.20
_exptl_crystal_size_min 0.05
_refine_diff_density_max 2.627
_refine_diff_density_min -2.377
_refine_diff_density_rms 0.195
_refine_ls_extinction_method none
_refine_ls_goodness_of_fit_ref 1.052
_refine_ls_hydrogen_treatment noref
_refine_ls_matrix_type full
_refine_ls_number_parameters 782
_refine_ls_number_reflns 14761
_refine_ls_number_restraints 0
_refine_ls_restrained_S_all 1.052
_refine_ls_R_factor_all 0.1744
_refine_ls_R_factor_gt 0.0680
_refine_ls_shift/su_max 0.001
_refine_ls_shift/su_mean 0.000
_refine_ls_structure_factor_coef Fsqd
_refine_ls_weighting_details 'calc w=1/[\s^2^(Fo^2^)+(0.0425P)^2^+96.9490P] where P=(Fo^2^+2Fc^2^)/3'
_refine_ls_weighting_scheme calc
_refine_ls_wR_factor_gt 0.1319
_refine_ls_wR_factor_ref 0.1805
_reflns_number_gt 7298
_reflns_number_total 14761
_reflns_threshold_expression >2sigma(I)
_cod_data_source_file b715663d.txt
_cod_data_source_block Pt(bian)_hydroxo_oxo_(2)
_cod_original_cell_volume 6738.0(11)
_cod_original_sg_symbol_H-M 'P 21/c'
_cod_database_code 7003341

loop_
_symmetry_equiv_pos_as_xyz
'x, y, z'
'-x, y+1/2, -z+1/2'
'-x, -y, -z'
'x, -y-1/2, z-1/2'

loop_
_atom_site_label
_atom_site_type_symbol
_atom_site_fract_x
_atom_site_fract_y
_atom_site_fract_z
_atom_site_U_iso_or_equiv
_atom_site_adp_type
_atom_site_occupancy
_atom_site_symmetry_multiplicity
_atom_site_calc_flag
_atom_site_refinement_flags
_atom_site_disorder_assembly
_atom_site_disorder_group
Pt1 Pt 0.46360(3) 0.58417(3) 0.476088(17) 0.03531(14) Uani 1 1 d . . .
C11 C 0.4071(6) 0.7193(8) 0.4045(4) 0.031(3) Uani 1 1 d . . .
Pt1' Pt 0.02202(4) 0.57988(3) 0.035575(17) 0.0537(2) Uani 1 1 d . . .
C10' C 0.1046(7) 0.8388(7) 0.1433(4) 0.030(3) Uani 1 1 d . . .
C9 C 0.3802(7) 0.7930(7) 0.3668(5) 0.039(3) Uani 1 1 d . . .
C31' C -0.0188(8) 0.6033(8) 0.1947(5) 0.047(4) Uani 1 1 d . . .
H31' H -0.0176 0.6482 0.1648 0.057 Uiso 1 1 calc R . .
C8 C 0.3899(8) 0.8137(9) 0.3132(5) 0.048(4) Uani 1 1 d . . .
H8 H 0.4143 0.7752 0.2914 0.058 Uiso 1 1 calc R . .
N2' N 0.0763(6) 0.6108(5) 0.1101(3) 0.032(2) Uani 1 1 d . . .
C35' C 0.2223(10) 0.4111(10) 0.0883(7) 0.074(5) Uani 1 1 d . . .
H35A H 0.2474 0.3744 0.1187 0.110 Uiso 1 1 calc R . .
H35B H 0.2536 0.4180 0.0593 0.110 Uiso 1 1 calc R . .
H35C H 0.1760 0.3835 0.0718 0.110 Uiso 1 1 calc R . .
O1' O 0.0350(9) 0.4498(6) 0.0388(4) 0.108(6) Uani 1 1 d . . .
C13' C -0.0402(8) 0.7483(7) -0.0139(4) 0.037(3) Uani 1 1 d . . .
N2 N 0.4439(6) 0.6501(7) 0.4031(4) 0.036(2) Uani 1 1 d . . .
C10 C 0.3460(9) 0.8495(10) 0.3992(6) 0.055(4) Uani 1 1 d . . .
O1 O 0.4835(6) 0.5186(6) 0.5486(4) 0.064(3) Uani 1 1 d . . .
N1' N 0.0115(6) 0.7086(6) 0.0303(3) 0.040(3) Uani 1 1 d . . .
C22' C -0.1288(9) 0.7731(9) 0.0573(6) 0.055(4) Uani 1 1 d . . .
H22' H -0.0830 0.7630 0.0848 0.066 Uiso 1 1 calc R . .
C12' C 0.0866(7) 0.6940(7) 0.1173(4) 0.034(3) Uani 1 1 d . . .
C14' C -0.1079(9) 0.7758(8) -0.0008(5) 0.053(4) Uani 1 1 d . . .
C18' C -0.0230(9) 0.7494(8) -0.0667(4) 0.046(4) Uani 1 1 d . . .
N1 N 0.4119(6) 0.6859(7) 0.5008(4) 0.044(3) Uani 1 1 d . . .
C8' C 0.1625(7) 0.7405(8) 0.2156(4) 0.033(3) Uani 1 1 d . . .
H8' H 0.1744 0.6838 0.2302 0.039 Uiso 1 1 calc R . .
F1 F 0.2717(6) 0.2469(7) 0.2264(4) 0.095(3) Uani 1 1 d . . .
C34' C 0.2065(8) 0.5016(8) 0.1120(5) 0.046(3) Uani 1 1 d . . .
H34' H 0.1819 0.5385 0.0803 0.056 Uiso 1 1 calc R . .
C11' C 0.0489(6) 0.7497(7) 0.0728(5) 0.030(3) Uani 1 1 d . . .
C31 C 0.5669(9) 0.7415(13) 0.3759(9) 0.083(6) Uani 1 1 d . . .
H31 H 0.5326 0.7596 0.4020 0.099 Uiso 1 1 calc R . .
C33' C -0.0210(10) 0.6524(10) 0.2500(6) 0.073(5) Uani 1 1 d . . .
H33A H -0.0235 0.6104 0.2803 0.110 Uiso 1 1 calc R . .
H33B H -0.0644 0.6902 0.2458 0.110 Uiso 1 1 calc R . .
H33C H 0.0233 0.6881 0.2592 0.110 Uiso 1 1 calc R . .
C9' C 0.1199(7) 0.7517(7) 0.1627(4) 0.032(3) Uani 1 1 d . . .
F3 F 0.2034(7) 0.2339(7) 0.2934(5) 0.111(4) Uani 1 1 d . . .
C25 C 0.4717(10) 0.6251(10) 0.3529(6) 0.060(5) Uani 1 1 d . . .
C17' C -0.0780(11) 0.7765(9) -0.1110(5) 0.057(5) Uani 1 1 d . . .
H17' H -0.0678 0.7781 -0.1484 0.069 Uiso 1 1 calc R . .
C12 C 0.3864(9) 0.7377(8) 0.4607(5) 0.054(4) Uani 1 1 d . . .
C25' C 0.0967(7) 0.5499(7) 0.1559(4) 0.032(3) Uani 1 1 d . . .
C28' C 0.1231(10) 0.4271(9) 0.2389(5) 0.059(4) Uani 1 1 d . . .
H28' H 0.1327 0.3847 0.2679 0.071 Uiso 1 1 calc R . .
C5 C 0.3163(11) 0.9293(10) 0.3782(7) 0.078(5) Uani 1 1 d . . .
C5' C 0.1276(6) 0.9127(8) 0.1747(5) 0.034(3) Uani 1 1 d . . .
C7 C 0.3621(9) 0.8952(9) 0.2916(6) 0.060(4) Uani 1 1 d . . .
H7 H 0.3668 0.9110 0.2542 0.072 Uiso 1 1 calc R . .
C15' C -0.1605(10) 0.8040(9) -0.0457(7) 0.065(5) Uani 1 1 d . . .
H15' H -0.2064 0.8257 -0.0388 0.078 Uiso 1 1 calc R . .
C13 C 0.4100(12) 0.7095(11) 0.5583(6) 0.078(6) Uani 1 1 d . . .
C30' C 0.0495(8) 0.5465(8) 0.1962(5) 0.044(4) Uani 1 1 d . . .
C19' C 0.0539(11) 0.7271(11) -0.0797(5) 0.075(6) Uani 1 1 d . . .
H19' H 0.0804 0.6956 -0.0462 0.090 Uiso 1 1 calc R . .
C26' C 0.1557(8) 0.4939(8) 0.1556(5) 0.044(3) Uani 1 1 d . . .
C30 C 0.5295(11) 0.6698(13) 0.3403(7) 0.074(6) Uani 1 1 d . . .
F4 F 0.3102(8) 0.1662(7) 0.3021(5) 0.131(5) Uani 1 1 d . . .
C16' C -0.1450(11) 0.8000(10) -0.1006(6) 0.066(5) Uani 1 1 d . . .
H16' H -0.1824 0.8142 -0.1311 0.079 Uiso 1 1 calc R . .
C4' C 0.1062(8) 0.9926(8) 0.1476(5) 0.047(4) Uani 1 1 d . . .
H4' H 0.1229 1.0453 0.1661 0.057 Uiso 1 1 calc R . .
C7' C 0.1871(7) 0.8143(8) 0.2463(5) 0.041(3) Uani 1 1 d . . .
H7' H 0.2158 0.8069 0.2823 0.049 Uiso 1 1 calc R . .
C26 C 0.4370(10) 0.5524(11) 0.3201(5) 0.061(5) Uani 1 1 d . . .
C32' C -0.0883(9) 0.5497(10) 0.1781(6) 0.064(4) Uani 1 1 d . . .
H32A H -0.0897 0.5272 0.1399 0.096 Uiso 1 1 calc R . .
H32B H -0.1313 0.5867 0.1795 0.096 Uiso 1 1 calc R . .
H32C H -0.0886 0.5008 0.2043 0.096 Uiso 1 1 calc R . .
C1 C 0.3447(11) 0.8225(11) 0.4548(6) 0.080(6) Uani 1 1 d . . .
C36' C 0.2774(10) 0.5470(12) 0.1383(7) 0.083(6) Uani 1 1 d . . .
H36A H 0.2662 0.6061 0.1500 0.125 Uiso 1 1 calc R . .
H36B H 0.3110 0.5503 0.1107 0.125 Uiso 1 1 calc R . .
H36C H 0.3005 0.5138 0.1712 0.125 Uiso 1 1 calc R . .
F2 F 0.2196(6) 0.1184(7) 0.2387(4) 0.095(3) Uani 1 1 d . . .
C6 C 0.3284(10) 0.9519(10) 0.3238(7) 0.077(6) Uani 1 1 d . . .
H6 H 0.3129 1.0074 0.3089 0.092 Uiso 1 1 calc R . .
C28 C 0.5288(15) 0.5734(16) 0.2627(9) 0.112(10) Uani 1 1 d . . .
H28 H 0.5506 0.5527 0.2321 0.135 Uiso 1 1 calc R . .
C29 C 0.5616(14) 0.6434(16) 0.2927(9) 0.108(9) Uani 1 1 d . . .
H29 H 0.6030 0.6724 0.2824 0.130 Uiso 1 1 calc R . .
C6' C 0.1716(7) 0.8973(9) 0.2269(5) 0.043(3) Uani 1 1 d . . .
H6' H 0.1911 0.9454 0.2492 0.051 Uiso 1 1 calc R . .
C34 C 0.3704(13) 0.5076(11) 0.3364(7) 0.093(7) Uani 1 1 d . . .
H34 H 0.3764 0.5080 0.3784 0.112 Uiso 1 1 calc R . .
C22 C 0.3109(11) 0.600(2) 0.5616(8) 0.110(9) Uani 1 1 d . . .
H22 H 0.3330 0.5741 0.5299 0.131 Uiso 1 1 calc R . .
C24' C -0.1797(11) 0.6951(13) 0.0608(7) 0.090(6) Uani 1 1 d . . .
H24A H -0.2247 0.7028 0.0336 0.135 Uiso 1 1 calc R . .
H24B H -0.1922 0.6914 0.0987 0.135 Uiso 1 1 calc R . .
H24C H -0.1550 0.6414 0.0522 0.135 Uiso 1 1 calc R . .
C20' C 0.0537(15) 0.6666(11) -0.1307(7) 0.126(10) Uani 1 1 d . . .
H20A H 0.0224 0.6915 -0.1634 0.188 Uiso 1 1 calc R . .
H20B H 0.0349 0.6091 -0.1223 0.188 Uiso 1 1 calc R . .
H20C H 0.1038 0.6605 -0.1388 0.188 Uiso 1 1 calc R . .
C14 C 0.3621(15) 0.6721(17) 0.5868(8) 0.105(8) Uani 1 1 d . . .
C36 C 0.2973(13) 0.5607(12) 0.3138(9) 0.115(8) Uani 1 1 d . . .
H36D H 0.2875 0.5578 0.2727 0.173 Uiso 1 1 calc R . .
H36E H 0.3036 0.6217 0.3257 0.173 Uiso 1 1 calc R . .
H36F H 0.2561 0.5352 0.3292 0.173 Uiso 1 1 calc R . .
C21' C 0.0969(11) 0.8112(13) -0.0861(8) 0.093(6) Uani 1 1 d . . .
H21A H 0.1469 0.7964 -0.0916 0.139 Uiso 1 1 calc R . .
H21B H 0.0986 0.8469 -0.0522 0.139 Uiso 1 1 calc R . .
H21C H 0.0726 0.8440 -0.1188 0.139 Uiso 1 1 calc R . .
C15 C 0.361(2) 0.703(2) 0.6435(9) 0.165(16) Uani 1 1 d . . .
H15 H 0.3269 0.6796 0.6652 0.198 Uiso 1 1 calc R . .
C27 C 0.4653(16) 0.5301(14) 0.2740(7) 0.114(9) Uani 1 1 d . . .
H27 H 0.4428 0.4860 0.2494 0.137 Uiso 1 1 calc R . .
C18 C 0.4595(18) 0.7761(14) 0.5812(6) 0.124(11) Uani 1 1 d . . .
C2 C 0.3107(18) 0.8736(15) 0.4904(9) 0.173(15) Uani 1 1 d . . .
H2 H 0.3090 0.8569 0.5281 0.208 Uiso 1 1 calc R . .
C23' C -0.1649(13) 0.8572(13) 0.0747(8) 0.107(7) Uani 1 1 d . . .
H23A H -0.1297 0.9054 0.0770 0.161 Uiso 1 1 calc R . .
H23B H -0.1802 0.8486 0.1115 0.161 Uiso 1 1 calc R . .
H23C H -0.2079 0.8711 0.0468 0.161 Uiso 1 1 calc R . .
C35 C 0.3630(17) 0.4147(14) 0.3183(9) 0.156(12) Uani 1 1 d . . .
H35D H 0.3395 0.4119 0.2789 0.235 Uiso 1 1 calc R . .
H35E H 0.3330 0.3834 0.3418 0.235 Uiso 1 1 calc R . .
H35F H 0.4117 0.3879 0.3222 0.235 Uiso 1 1 calc R . .
C33 C 0.6377(12) 0.7116(15) 0.4130(11) 0.141(10) Uani 1 1 d . . .
H33D H 0.6273 0.6610 0.4353 0.212 Uiso 1 1 calc R . .
H33E H 0.6570 0.7592 0.4383 0.212 Uiso 1 1 calc R . .
H33F H 0.6741 0.6955 0.3893 0.212 Uiso 1 1 calc R . .
C32 C 0.5824(12) 0.8248(16) 0.3424(12) 0.166(14) Uani 1 1 d . . .
H32D H 0.6273 0.8164 0.3261 0.249 Uiso 1 1 calc R . .
H32E H 0.5884 0.8751 0.3678 0.249 Uiso 1 1 calc R . .
H32F H 0.5411 0.8353 0.3122 0.249 Uiso 1 1 calc R . .
B1 B 0.2519(11) 0.1913(11) 0.2653(6) 0.053(5) Uani 1 1 d . . .
C4 C 0.2811(17) 0.9797(16) 0.4138(9) 0.161(14) Uani 1 1 d . . .
H4 H 0.2587 1.0333 0.4009 0.193 Uiso 1 1 calc R . .
C24 C 0.3014(14) 0.526(2) 0.6015(11) 0.186(15) Uani 1 1 d . . .
H24D H 0.2779 0.5476 0.6324 0.279 Uiso 1 1 calc R . .
H24E H 0.3495 0.5011 0.6165 0.279 Uiso 1 1 calc R . .
H24F H 0.2706 0.4801 0.5812 0.279 Uiso 1 1 calc R . .
C17 C 0.460(2) 0.7966(15) 0.6375(8) 0.21(2) Uani 1 1 d . . .
H17 H 0.4967 0.8343 0.6558 0.253 Uiso 1 1 calc R . .
C16 C 0.411(3) 0.766(2) 0.6659(10) 0.20(2) Uani 1 1 d . . .
H16 H 0.4094 0.7878 0.7027 0.245 Uiso 1 1 calc R . .
C3 C 0.2787(19) 0.9521(17) 0.4676(11) 0.183(15) Uani 1 1 d . . .
H3 H 0.2540 0.9878 0.4909 0.220 Uiso 1 1 calc R . .
C23 C 0.2354(16) 0.628(3) 0.5376(13) 0.23(2) Uani 1 1 d . . .
H23D H 0.2005 0.6052 0.5605 0.343 Uiso 1 1 calc R . .
H23E H 0.2229 0.6066 0.4990 0.343 Uiso 1 1 calc R . .
H23F H 0.2332 0.6923 0.5374 0.343 Uiso 1 1 calc R . .
C19 C 0.520(2) 0.811(2) 0.5505(10) 0.188(18) Uani 1 1 d . . .
H19 H 0.5048 0.7993 0.5094 0.225 Uiso 1 1 calc R . .
C20 C 0.591(2) 0.770(3) 0.5675(13) 0.25(3) Uani 1 1 d . . .
H20D H 0.6046 0.7729 0.6085 0.380 Uiso 1 1 calc R . .
H20E H 0.6285 0.8009 0.5500 0.380 Uiso 1 1 calc R . .
H20F H 0.5894 0.7088 0.5556 0.380 Uiso 1 1 calc R . .
C21 C 0.522(3) 0.9126(18) 0.5597(13) 0.32(3) Uani 1 1 d . . .
H21D H 0.4979 0.9272 0.5918 0.473 Uiso 1 1 calc R . .
H21E H 0.4969 0.9415 0.5259 0.473 Uiso 1 1 calc R . .
H21F H 0.5734 0.9322 0.5671 0.473 Uiso 1 1 calc R . .
C27' C 0.1670(9) 0.4326(9) 0.1989(6) 0.057(4) Uani 1 1 d . . .
H27' H 0.2069 0.3932 0.2004 0.068 Uiso 1 1 calc R . .
C29' C 0.0650(10) 0.4825(9) 0.2375(5) 0.057(4) Uani 1 1 d . . .
H29' H 0.0342 0.4774 0.2654 0.068 Uiso 1 1 calc R . .
C2' C 0.0388(8) 0.9224(8) 0.0660(5) 0.048(3) Uani 1 1 d . . .
H2' H 0.0086 0.9263 0.0303 0.057 Uiso 1 1 calc R . .
C3' C 0.0633(8) 0.9981(8) 0.0968(6) 0.048(4) Uani 1 1 d . . .
H3' H 0.0493 1.0539 0.0816 0.058 Uiso 1 1 calc R . .
C1' C 0.0603(7) 0.8421(7) 0.0896(4) 0.032(3) Uani 1 1 d . . .

loop_
_atom_site_aniso_label
_atom_site_aniso_U_11
_atom_site_aniso_U_22
_atom_site_aniso_U_33
_atom_site_aniso_U_23
_atom_site_aniso_U_13
_atom_site_aniso_U_12
Pt1 0.0411(3) 0.0365(3) 0.0273(2) 0.0059(2) 0.00251(19) 0.0045(3)
C11 0.020(6) 0.053(8) 0.019(5) -0.004(5) -0.001(5) 0.031(6)
Pt1' 0.1175(6) 0.0161(2) 0.0208(2) -0.0007(2) -0.0096(3) -0.0171(3)
C10' 0.044(8) 0.018(6) 0.029(6) -0.011(4) 0.006(6) -0.012(6)
C9 0.052(9) 0.017(6) 0.039(6) 0.001(5) -0.016(6) 0.010(6)
C31' 0.080(11) 0.031(7) 0.033(6) -0.003(5) 0.013(7) -0.006(7)
C8 0.069(11) 0.035(8) 0.036(7) 0.008(6) -0.005(7) 0.006(7)
N2' 0.058(7) 0.012(4) 0.023(4) 0.003(3) -0.002(5) -0.011(5)
C35' 0.098(14) 0.053(10) 0.073(10) 0.001(9) 0.020(10) 0.004(11)
O1' 0.242(17) 0.014(4) 0.045(6) -0.009(4) -0.049(8) -0.028(7)
C13' 0.088(11) 0.010(5) 0.013(5) -0.002(4) 0.009(6) -0.026(6)
N2 0.041(7) 0.042(6) 0.025(5) 0.000(4) 0.008(5) 0.006(5)
C10 0.068(11) 0.050(9) 0.043(7) 0.001(6) -0.006(7) 0.024(8)
O1 0.100(9) 0.048(6) 0.044(5) 0.018(5) 0.014(6) 0.021(6)
N1' 0.081(9) 0.019(5) 0.016(4) 0.007(4) -0.003(5) -0.019(5)
C22' 0.067(11) 0.045(9) 0.050(8) -0.005(7) -0.004(7) -0.018(8)
C12' 0.055(9) 0.019(6) 0.029(6) -0.011(5) 0.005(6) -0.018(6)
C14' 0.088(12) 0.031(7) 0.034(7) -0.003(6) -0.004(8) -0.039(8)
C18' 0.103(12) 0.014(6) 0.017(5) 0.005(5) 0.001(6) 0.001(7)
N1 0.067(8) 0.046(7) 0.021(5) 0.009(4) 0.013(5) 0.012(6)
C8' 0.049(8) 0.023(6) 0.025(5) 0.000(5) 0.002(5) 0.002(6)
F1 0.116(9) 0.068(6) 0.103(7) 0.038(6) 0.024(6) -0.005(7)
C34' 0.065(10) 0.033(7) 0.043(7) 0.001(6) 0.014(7) -0.006(7)
C11' 0.032(7) 0.020(6) 0.042(6) -0.018(5) 0.012(5) -0.021(5)
C31 0.044(11) 0.091(14) 0.115(15) 0.059(13) 0.018(10) 0.011(10)
C33' 0.114(16) 0.060(11) 0.052(8) -0.030(8) 0.031(10) -0.023(10)
C9' 0.047(8) 0.019(6) 0.031(5) 0.000(5) 0.006(5) -0.011(6)
F3 0.173(12) 0.073(7) 0.100(8) 0.004(6) 0.058(8) 0.001(8)
C25 0.085(13) 0.058(10) 0.044(8) 0.028(7) 0.031(9) 0.044(9)
C17' 0.103(15) 0.035(8) 0.029(7) 0.006(6) -0.004(8) -0.025(9)
C12 0.083(12) 0.028(7) 0.049(8) -0.001(6) 0.004(8) 0.018(8)
C25' 0.068(9) 0.016(5) 0.011(4) -0.002(4) 0.003(5) -0.011(6)
C28' 0.103(13) 0.031(8) 0.037(7) 0.021(6) -0.007(8) -0.013(9)
C5 0.120(16) 0.044(10) 0.061(9) -0.008(8) -0.010(10) 0.032(10)
C5' 0.033(7) 0.025(6) 0.045(6) -0.010(6) 0.006(5) -0.009(6)
C7 0.075(12) 0.042(9) 0.053(8) 0.012(7) -0.020(8) -0.015(8)
C15' 0.083(13) 0.032(8) 0.077(11) 0.012(7) 0.003(10) -0.021(8)
C13 0.144(18) 0.066(11) 0.024(7) -0.001(7) 0.012(9) 0.044(12)
C30' 0.080(11) 0.023(6) 0.024(6) 0.005(5) -0.002(6) -0.014(7)
C19' 0.139(17) 0.062(11) 0.026(7) 0.011(7) 0.022(9) 0.036(12)
C26' 0.070(10) 0.023(7) 0.037(6) -0.002(5) 0.000(7) -0.001(7)
C30 0.085(14) 0.083(13) 0.060(10) 0.039(10) 0.035(10) 0.037(12)
F4 0.201(14) 0.069(8) 0.096(8) 0.021(6) -0.060(9) 0.011(8)
C16' 0.085(14) 0.049(10) 0.051(9) 0.017(7) -0.029(9) -0.041(10)
C4' 0.069(11) 0.020(7) 0.051(8) -0.011(6) 0.001(8) -0.011(7)
C7' 0.056(9) 0.035(7) 0.029(6) -0.004(5) 0.000(6) -0.004(7)
C26 0.089(13) 0.064(11) 0.031(7) 0.000(7) 0.015(8) 0.024(10)
C32' 0.079(12) 0.054(10) 0.062(9) -0.013(8) 0.020(9) -0.008(9)
C1 0.133(17) 0.068(11) 0.038(8) 0.010(7) 0.011(9) 0.043(12)
C36' 0.085(14) 0.091(14) 0.078(12) -0.013(10) 0.028(10) -0.042(11)
F2 0.138(10) 0.065(7) 0.076(6) -0.012(5) -0.002(6) -0.037(7)
C6 0.099(15) 0.024(8) 0.088(12) 0.018(8) -0.047(11) -0.001(9)
C28 0.17(3) 0.099(18) 0.089(15) 0.038(14) 0.082(17) 0.091(19)
C29 0.14(2) 0.104(18) 0.093(15) 0.060(13) 0.055(15) 0.081(17)
C6' 0.034(8) 0.043(8) 0.048(7) -0.021(6) -0.003(6) -0.006(6)
C34 0.16(2) 0.052(11) 0.063(10) -0.037(9) 0.000(13) -0.015(13)
C22 0.065(14) 0.20(3) 0.073(12) 0.062(16) 0.043(11) 0.048(17)
C24' 0.102(16) 0.102(15) 0.069(11) 0.004(11) 0.024(11) -0.039(13)
C20' 0.28(3) 0.049(11) 0.058(11) -0.007(9) 0.069(16) -0.004(15)
C14 0.14(2) 0.12(2) 0.059(12) 0.021(12) 0.052(14) 0.060(17)
C36 0.15(2) 0.061(14) 0.106(15) -0.002(11) -0.058(15) -0.005(14)
C21' 0.100(16) 0.085(15) 0.089(13) -0.015(11) 0.002(12) 0.008(13)
C15 0.28(4) 0.17(3) 0.059(14) 0.053(16) 0.06(2) 0.15(3)
C27 0.22(3) 0.084(15) 0.044(10) -0.002(9) 0.025(14) 0.065(18)
C18 0.26(3) 0.078(15) 0.021(7) -0.003(8) -0.011(13) 0.046(18)
C2 0.34(4) 0.111(18) 0.083(14) 0.009(13) 0.08(2) 0.16(2)
C23' 0.15(2) 0.082(15) 0.091(14) -0.023(12) 0.024(14) -0.017(15)
C35 0.28(4) 0.075(16) 0.093(15) -0.016(13) -0.029(19) -0.04(2)
C33 0.106(19) 0.11(2) 0.20(3) 0.079(19) -0.003(18) -0.014(16)
C32 0.091(18) 0.16(2) 0.25(3) 0.15(2) 0.010(19) -0.009(17)
B1 0.079(14) 0.046(10) 0.033(8) 0.004(7) 0.005(9) -0.002(10)
C4 0.29(4) 0.12(2) 0.077(14) 0.007(14) 0.020(19) 0.14(2)
C24 0.12(2) 0.29(4) 0.16(3) 0.10(3) 0.06(2) 0.01(3)
C17 0.52(7) 0.081(17) 0.020(9) -0.006(10) 0.006(19) 0.01(3)
C16 0.46(7) 0.11(2) 0.041(13) -0.016(14) 0.05(2) 0.08(3)
C3 0.31(4) 0.12(2) 0.12(2) -0.010(17) 0.05(2) 0.15(3)
C23 0.13(3) 0.37(5) 0.20(3) 0.17(4) 0.08(2) 0.08(3)
C19 0.28(5) 0.19(4) 0.058(15) -0.009(17) -0.06(2) -0.11(4)
C20 0.27(5) 0.35(6) 0.11(2) 0.01(3) -0.05(3) -0.19(5)
C21 0.68(10) 0.09(2) 0.12(2) 0.039(18) -0.10(4) -0.12(4)
C27' 0.086(12) 0.032(8) 0.050(8) 0.015(6) 0.004(8) -0.009(8)
C29' 0.092(13) 0.038(8) 0.041(7) 0.006(6) 0.012(8) -0.015(9)
C2' 0.069(10) 0.026(7) 0.047(7) -0.002(6) 0.003(7) 0.005(8)
C3' 0.073(11) 0.011(6) 0.060(8) -0.002(6) 0.006(8) -0.011(7)
C1' 0.049(9) 0.016(6) 0.028(5) 0.003(4) -0.002(6) -0.005(6)

loop_
_atom_type_symbol
_atom_type_description
_atom_type_scat_dispersion_real
_atom_type_scat_dispersion_imag
_atom_type_scat_source
C C 0.0033 0.0016 'International Tables Vol C Tables 4.2.6.8 and 6.1.1.4'
H H 0.0000 0.0000 'International Tables Vol C Tables 4.2.6.8 and 6.1.1.4'
B B 0.0013 0.0007 'International Tables Vol C Tables 4.2.6.8 and 6.1.1.4'
N N 0.0061 0.0033 'International Tables Vol C Tables 4.2.6.8 and 6.1.1.4'
O O 0.0106 0.0060 'International Tables Vol C Tables 4.2.6.8 and 6.1.1.4'
F F 0.0171 0.0103 'International Tables Vol C Tables 4.2.6.8 and 6.1.1.4'
Pt Pt -1.7033 8.3905 'International Tables Vol C Tables 4.2.6.8 and 6.1.1.4'

loop_
_geom_angle_atom_site_label_1
_geom_angle_atom_site_label_2
_geom_angle_atom_site_label_3
_geom_angle
_geom_angle_site_symmetry_1
_geom_angle_site_symmetry_3
_geom_angle_publ_flag
N1 Pt1 O1 179.6(5) . 3_666 ?
N1 Pt1 O1 99.5(4) . . ?
O1 Pt1 O1 80.4(4) 3_666 . ?
N1 Pt1 N2 80.6(4) . . ?
O1 Pt1 N2 99.5(4) 3_666 . ?
O1 Pt1 N2 179.9(4) . . ?
N1 Pt1 Pt1 139.6(3) . 3_666 ?
O1 Pt1 Pt1 40.3(2) 3_666 3_666 ?
O1 Pt1 Pt1 40.1(3) . 3_666 ?
N2 Pt1 Pt1 139.8(3) . 3_666 ?
N2 C11 C9 138.8(10) . . ?
N2 C11 C12 113.4(10) . . ?
C9 C11 C12 107.7(10) . . ?
N2' Pt1' O1' 178.5(5) . 3_565 ?
N2' Pt1' N1' 81.4(4) . . ?
O1' Pt1' N1' 97.9(4) 3_565 . ?
N2' Pt1' O1' 99.4(4) . . ?
O1' Pt1' O1' 81.4(4) 3_565 . ?
N1' Pt1' O1' 178.0(5) . . ?
N2' Pt1' Pt1' 139.8(2) . 3_565 ?
O1' Pt1' Pt1' 41.0(3) 3_565 3_565 ?
N1' Pt1' Pt1' 138.9(2) . 3_565 ?
O1' Pt1' Pt1' 40.4(3) . 3_565 ?
C5' C10' C1' 123.3(11) . . ?
C5' C10' C9' 123.8(11) . . ?
C1' C10' C9' 112.8(9) . . ?
C8 C9 C10 121.8(12) . . ?
C8 C9 C11 132.3(12) . . ?
C10 C9 C11 105.6(10) . . ?
C32' C31' C30' 110.9(11) . . ?
C32' C31' C33' 110.8(12) . . ?
C30' C31' C33' 113.2(12) . . ?
C32' C31' H31' 107.2 . . ?
C30' C31' H31' 107.2 . . ?
C33' C31' H31' 107.2 . . ?
C9 C8 C7 117.2(13) . . ?
C9 C8 H8 121.4 . . ?
C7 C8 H8 121.4 . . ?
C12' N2' C25' 121.1(9) . . ?
C12' N2' Pt1' 113.6(7) . . ?
C25' N2' Pt1' 124.9(6) . . ?
C34' C35' H35A 109.5 . . ?
C34' C35' H35B 109.5 . . ?
H35A C35' H35B 109.5 . . ?
C34' C35' H35C 109.5 . . ?
H35A C35' H35C 109.5 . . ?
H35B C35' H35C 109.5 . . ?
Pt1' O1' Pt1' 98.6(4) 3_565 . ?
C18' C13' C14' 123.7(13) . . ?
C18' C13' N1' 118.1(13) . . ?
C14' C13' N1' 117.9(10) . . ?
C11 N2 C25 120.6(10) . . ?
C11 N2 Pt1 115.1(7) . . ?
C25 N2 Pt1 124.2(8) . . ?
C9 C10 C5 122.1(13) . . ?
C9 C10 C1 115.5(13) . . ?
C5 C10 C1 122.4(14) . . ?
Pt1 O1 Pt1 99.6(4) 3_666 . ?
C11' N1' C13' 125.5(10) . . ?
C11' N1' Pt1' 113.3(8) . . ?
C13' N1' Pt1' 120.8(7) . . ?
C14' C22' C24' 108.7(11) . . ?
C14' C22' C23' 114.6(13) . . ?
C24' C22' C23' 109.9(15) . . ?
C14' C22' H22' 107.8 . . ?
C24' C22' H22' 107.8 . . ?
C23' C22' H22' 107.8 . . ?
N2' C12' C11' 115.7(10) . . ?
N2' C12' C9' 136.7(11) . . ?
C11' C12' C9' 107.0(9) . . ?
C13' C14' C15' 116.9(13) . . ?
C13' C14' C22' 124.6(13) . . ?
C15' C14' C22' 118.4(16) . . ?
C13' C18' C17' 117.6(15) . . ?
C13' C18' C19' 123.1(12) . . ?
C17' C18' C19' 119.3(12) . . ?
C12 N1 C13 120.6(11) . . ?
C12 N1 Pt1 113.7(8) . . ?
C13 N1 Pt1 125.2(9) . . ?
C7' C8' C9' 118.4(11) . . ?
C7' C8' H8' 120.8 . . ?
C9' C8' H8' 120.8 . . ?
C26' C34' C36' 109.2(11) . . ?
C26' C34' C35' 111.1(11) . . ?
C36' C34' C35' 111.3(14) . . ?
C26' C34' H34' 108.4 . . ?
C36' C34' H34' 108.4 . . ?
C35' C34' H34' 108.4 . . ?
N1' C11' C12' 115.3(10) . . ?
N1' C11' C1' 135.5(11) . . ?
C12' C11' C1' 109.1(9) . . ?
C30 C31 C33 113.0(18) . . ?
C30 C31 C32 114.3(18) . . ?
C33 C31 C32 109.8(16) . . ?
C30 C31 H31 106.4 . . ?
C33 C31 H31 106.4 . . ?
C32 C31 H31 106.4 . . ?
C31' C33' H33A 109.5 . . ?
C31' C33' H33B 109.5 . . ?
H33A C33' H33B 109.5 . . ?
C31' C33' H33C 109.5 . . ?
H33A C33' H33C 109.5 . . ?
H33B C33' H33C 109.5 . . ?
C8' C9' C10' 117.8(10) . . ?
C8' C9' C12' 135.8(11) . . ?
C10' C9' C12' 106.3(10) . . ?
C30 C25 N2 117.1(16) . . ?
C30 C25 C26 124.5(15) . . ?
N2 C25 C26 118.4(14) . . ?
C16' C17' C18' 120.6(14) . . ?
C16' C17' H17' 119.7 . . ?
C18' C17' H17' 119.7 . . ?
N1 C12 C11 116.8(11) . . ?
N1 C12 C1 136.8(12) . . ?
C11 C12 C1 106.1(11) . . ?
C26' C25' C30' 123.7(10) . . ?
C26' C25' N2' 120.3(10) . . ?
C30' C25' N2' 115.8(11) . . ?
C27' C28' C29' 119.9(12) . . ?
C27' C28' H28' 120.0 . . ?
C29' C28' H28' 120.0 . . ?
C4 C5 C10 117.3(16) . . ?
C4 C5 C6 126.6(17) . . ?
C10 C5 C6 116.0(15) . . ?
C10' C5' C6' 115.7(11) . . ?
C10' C5' C4' 114.5(10) . . ?
C6' C5' C4' 129.7(11) . . ?
C6 C7 C8 121.2(14) . . ?
C6 C7 H7 119.4 . . ?
C8 C7 H7 119.4 . . ?
C16' C15' C14' 119.8(17) . . ?
C16' C15' H15' 120.1 . . ?
C14' C15' H15' 120.1 . . ?
C14 C13 C18 123.3(18) . . ?
C14 C13 N1 120.5(19) . . ?
C18 C13 N1 116.2(17) . . ?
C29' C30' C25' 116.0(13) . . ?
C29' C30' C31' 119.5(12) . . ?
C25' C30' C31' 124.3(10) . . ?
C21' C19' C20' 111.2(14) . . ?
C21' C19' C18' 110.0(13) . . ?
C20' C19' C18' 114.2(17) . . ?
C21' C19' H19' 107.0 . . ?
C20' C19' H19' 107.0 . . ?
C18' C19' H19' 107.0 . . ?
C25' C26' C27' 116.0(13) . . ?
C25' C26' C34' 121.8(11) . . ?
C27' C26' C34' 122.2(13) . . ?
C25 C30 C29 119(2) . . ?
C25 C30 C31 124.0(15) . . ?
C29 C30 C31 117(2) . . ?
C17' C16' C15' 121.1(15) . . ?
C17' C16' H16' 119.4 . . ?
C15' C16' H16' 119.4 . . ?
C3' C4' C5' 123.6(11) . . ?
C3' C4' H4' 118.2 . . ?
C5' C4' H4' 118.2 . . ?
C6' C7' C8' 122.8(11) . . ?
C6' C7' H7' 118.6 . . ?
C8' C7' H7' 118.6 . . ?
C27 C26 C25 116.6(19) . . ?
C27 C26 C34 122.5(19) . . ?
C25 C26 C34 120.8(13) . . ?
C31' C32' H32A 109.5 . . ?
C31' C32' H32B 109.5 . . ?
H32A C32' H32B 109.5 . . ?
C31' C32' H32C 109.5 . . ?
H32A C32' H32C 109.5 . . ?
H32B C32' H32C 109.5 . . ?
C2 C1 C10 120.1(16) . . ?
C2 C1 C12 134.9(15) . . ?
C10 C1 C12 105.0(13) . . ?
C34' C36' H36A 109.5 . . ?
C34' C36' H36B 109.5 . . ?
H36A C36' H36B 109.5 . . ?
C34' C36' H36C 109.5 . . ?
H36A C36' H36C 109.5 . . ?
H36B C36' H36C 109.5 . . ?
C7 C6 C5 121.5(14) . . ?
C7 C6 H6 119.3 . . ?
C5 C6 H6 119.3 . . ?
C29 C28 C27 125.0(19) . . ?
C29 C28 H28 117.5 . . ?
C27 C28 H28 117.5 . . ?
C28 C29 C30 116(2) . . ?
C28 C29 H29 122.1 . . ?
C30 C29 H29 122.1 . . ?
C7' C6' C5' 121.5(11) . . ?
C7' C6' H6' 119.3 . . ?
C5' C6' H6' 119.3 . . ?
C35 C34 C26 113.5(19) . . ?
C35 C34 C36 110.7(18) . . ?
C26 C34 C36 111.0(16) . . ?
C35 C34 H34 107.1 . . ?
C26 C34 H34 107.1 . . ?
C36 C34 H34 107.1 . . ?
C23 C22 C24 106(2) . . ?
C23 C22 C14 115(3) . . ?
C24 C22 C14 115(2) . . ?
C23 C22 H22 106.8 . . ?
C24 C22 H22 106.8 . . ?
C14 C22 H22 106.8 . . ?
C22' C24' H24A 109.5 . . ?
C22' C24' H24B 109.5 . . ?
H24A C24' H24B 109.5 . . ?
C22' C24' H24C 109.5 . . ?
H24A C24' H24C 109.5 . . ?
H24B C24' H24C 109.5 . . ?
C19' C20' H20A 109.5 . . ?
C19' C20' H20B 109.5 . . ?
H20A C20' H20B 109.5 . . ?
C19' C20' H20C 109.5 . . ?
H20A C20' H20C 109.5 . . ?
H20B C20' H20C 109.5 . . ?
C13 C14 C15 117(3) . . ?
C13 C14 C22 121.9(18) . . ?
C15 C14 C22 121(3) . . ?
C34 C36 H36D 109.5 . . ?
C34 C36 H36E 109.5 . . ?
H36D C36 H36E 109.5 . . ?
C34 C36 H36F 109.5 . . ?
H36D C36 H36F 109.5 . . ?
H36E C36 H36F 109.5 . . ?
C19' C21' H21A 109.5 . . ?
C19' C21' H21B 109.5 . . ?
H21A C21' H21B 109.5 . . ?
C19' C21' H21C 109.5 . . ?
H21A C21' H21C 109.5 . . ?
H21B C21' H21C 109.5 . . ?
C16 C15 C14 119(3) . . ?
C16 C15 H15 120.4 . . ?
C14 C15 H15 120.4 . . ?
C26 C27 C28 119(2) . . ?
C26 C27 H27 120.5 . . ?
C28 C27 H27 120.5 . . ?
C17 C18 C13 116(3) . . ?
C17 C18 C19 120(3) . . ?
C13 C18 C19 122.4(17) . . ?
C1 C2 C3 116(2) . . ?
C1 C2 H2 121.8 . . ?
C3 C2 H2 121.8 . . ?
C22' C23' H23A 109.5 . . ?
C22' C23' H23B 109.5 . . ?
H23A C23' H23B 109.5 . . ?
C22' C23' H23C 109.5 . . ?
H23A C23' H23C 109.5 . . ?
H23B C23' H23C 109.5 . . ?
C34 C35 H35D 109.5 . . ?
C34 C35 H35E 109.5 . . ?
H35D C35 H35E 109.5 . . ?
C34 C35 H35F 109.5 . . ?
H35D C35 H35F 109.5 . . ?
H35E C35 H35F 109.5 . . ?
C31 C33 H33D 109.5 . . ?
C31 C33 H33E 109.5 . . ?
H33D C33 H33E 109.5 . . ?
C31 C33 H33F 109.5 . . ?
H33D C33 H33F 109.5 . . ?
H33E C33 H33F 109.5 . . ?
C31 C32 H32D 109.5 . . ?
C31 C32 H32E 109.5 . . ?
H32D C32 H32E 109.5 . . ?
C31 C32 H32F 109.5 . . ?
H32D C32 H32F 109.5 . . ?
H32E C32 H32F 109.5 . . ?
F4 B1 F1 111.3(16) . . ?
F4 B1 F3 109.3(13) . . ?
F1 B1 F3 108.1(14) . . ?
F4 B1 F2 108.6(14) . . ?
F1 B1 F2 109.3(12) . . ?
F3 B1 F2 110.3(16) . . ?
C3 C4 C5 120.0(19) . . ?
C3 C4 H4 120.0 . . ?
C5 C4 H4 120.0 . . ?
C22 C24 H24D 109.5 . . ?
C22 C24 H24E 109.5 . . ?
H24D C24 H24E 109.5 . . ?
C22 C24 H24F 109.5 . . ?
H24D C24 H24F 109.5 . . ?
H24E C24 H24F 109.5 . . ?
C16 C17 C18 122(3) . . ?
C16 C17 H17 118.8 . . ?
C18 C17 H17 118.8 . . ?
C17 C16 C15 121(2) . . ?
C17 C16 H16 119.4 . . ?
C15 C16 H16 119.4 . . ?
C4 C3 C2 124(2) . . ?
C4 C3 H3 118.1 . . ?
C2 C3 H3 118.1 . . ?
C22 C23 H23D 109.5 . . ?
C22 C23 H23E 109.5 . . ?
H23D C23 H23E 109.5 . . ?
C22 C23 H23F 109.5 . . ?
H23D C23 H23F 109.5 . . ?
H23E C23 H23F 109.5 . . ?
C20 C19 C18 115(3) . . ?
C20 C19 C21 112(3) . . ?
C18 C19 C21 106(4) . . ?
C20 C19 H19 107.8 . . ?
C18 C19 H19 107.8 . . ?
C21 C19 H19 107.8 . . ?
C19 C20 H20D 109.5 . . ?
C19 C20 H20E 109.5 . . ?
H20D C20 H20E 109.5 . . ?
C19 C20 H20F 109.5 . . ?
H20D C20 H20F 109.5 . . ?
H20E C20 H20F 109.5 . . ?
C19 C21 H21D 109.5 . . ?
C19 C21 H21E 109.5 . . ?
H21D C21 H21E 109.5 . . ?
C19 C21 H21F 109.5 . . ?
H21D C21 H21F 109.5 . . ?
H21E C21 H21F 109.5 . . ?
C28' C27' C26' 122.5(15) . . ?
C28' C27' H27' 118.7 . . ?
C26' C27' H27' 118.7 . . ?
C28' C29' C30' 121.9(14) . . ?
C28' C29' H29' 119.1 . . ?
C30' C29' H29' 119.1 . . ?
C1' C2' C3' 117.7(12) . . ?
C1' C2' H2' 121.1 . . ?
C3' C2' H2' 121.1 . . ?
C4' C3' C2' 121.2(12) . . ?
C4' C3' H3' 119.4 . . ?
C2' C3' H3' 119.4 . . ?
C2' C1' C10' 119.5(10) . . ?
C2' C1' C11' 135.8(11) . . ?
C10' C1' C11' 104.6(9) . . ?

loop_
_geom_bond_atom_site_label_1
_geom_bond_atom_site_label_2
_geom_bond_distance
_geom_bond_site_symmetry_2
_geom_bond_publ_flag
Pt1 N1 1.969(10) . ?
Pt1 O1 1.994(10) 3_666 ?
Pt1 O1 2.000(8) . ?
Pt1 N2 2.010(9) . ?
Pt1 Pt1 3.0511(10) 3_666 ?
C11 N2 1.264(14) . ?
C11 C9 1.485(15) . ?
C11 C12 1.492(16) . ?
Pt1' N2' 1.972(9) . ?
Pt1' O1' 1.984(9) 3_565 ?
Pt1' N1' 1.985(9) . ?
Pt1' O1' 2.009(9) . ?
Pt1' Pt1' 3.0268(9) 3_565 ?
C10' C5' 1.391(14) . ?
C10' C1' 1.419(15) . ?
C10' C9' 1.429(15) . ?
C9 C8 1.368(16) . ?
C9 C10 1.385(18) . ?
C31' C32' 1.524(19) . ?
C31' C30' 1.528(19) . ?
C31' C33' 1.537(16) . ?
C31' H31' 1.0000 . ?
C8 C7 1.419(18) . ?
C8 H8 0.9500 . ?
N2' C12' 1.297(13) . ?
N2' C25' 1.450(13) . ?
C35' C34' 1.546(19) . ?
C35' H35A 0.9800 . ?
C35' H35B 0.9800 . ?
C35' H35C 0.9800 . ?
O1' Pt1' 1.984(9) 3_565 ?
C13' C18' 1.360(15) . ?
C13' C14' 1.40(2) . ?
C13' N1' 1.447(15) . ?
N2 C25 1.440(16) . ?
C10 C5 1.401(19) . ?
C10 C1 1.407(19) . ?
O1 Pt1 1.994(10) 3_666 ?
N1' C11' 1.304(13) . ?
C22' C14' 1.509(18) . ?
C22' C24' 1.53(2) . ?
C22' C23' 1.54(2) . ?
C22' H22' 1.0000 . ?
C12' C11' 1.459(16) . ?
C12' C9' 1.465(14) . ?
C14' C15' 1.40(2) . ?
C18' C17' 1.414(19) . ?
C18' C19' 1.54(2) . ?
N1 C12 1.280(15) . ?
N1 C13 1.440(15) . ?
C8' C7' 1.388(16) . ?
C8' C9' 1.399(15) . ?
C8' H8' 0.9500 . ?
F1 B1 1.358(18) . ?
C34' C26' 1.520(18) . ?
C34' C36' 1.53(2) . ?
C34' H34' 1.0000 . ?
C11' C1' 1.481(14) . ?
C31 C30 1.49(3) . ?
C31 C33 1.53(2) . ?
C31 C32 1.56(2) . ?
C31 H31 1.0000 . ?
C33' H33A 0.9800 . ?
C33' H33B 0.9800 . ?
C33' H33C 0.9800 . ?
F3 B1 1.37(2) . ?
C25 C30 1.34(2) . ?
C25 C26 1.45(2) . ?
C17' C16' 1.35(2) . ?
C17' H17' 0.9500 . ?
C12 C1 1.51(2) . ?
C25' C26' 1.388(18) . ?
C25' C30' 1.403(17) . ?
C28' C27' 1.36(2) . ?
C28' C29' 1.36(2) . ?
C28' H28' 0.9500 . ?
C5 C4 1.39(2) . ?
C5 C6 1.41(2) . ?
C5' C6' 1.406(16) . ?
C5' C4' 1.415(17) . ?
C7 C6 1.38(2) . ?
C7 H7 0.9500 . ?
C15' C16' 1.40(2) . ?
C15' H15' 0.9500 . ?
C13 C14 1.33(3) . ?
C13 C18 1.42(3) . ?
C30' C29' 1.396(17) . ?
C19' C21' 1.53(2) . ?
C19' C20' 1.54(2) . ?
C19' H19' 1.0000 . ?
C26' C27' 1.395(16) . ?
C30 C29 1.43(2) . ?
F4 B1 1.34(2) . ?
C16' H16' 0.9500 . ?
C4' C3' 1.351(17) . ?
C4' H4' 0.9500 . ?
C7' C6' 1.370(17) . ?
C7' H7' 0.9500 . ?
C26 C27 1.34(2) . ?
C26 C34 1.51(2) . ?
C32' H32A 0.9800 . ?
C32' H32B 0.9800 . ?
C32' H32C 0.9800 . ?
C1 C2 1.38(2) . ?
C36' H36A 0.9800 . ?
C36' H36B 0.9800 . ?
C36' H36C 0.9800 . ?
F2 B1 1.378(19) . ?
C6 H6 0.9500 . ?
C28 C29 1.38(3) . ?
C28 C27 1.41(3) . ?
C28 H28 0.9500 . ?
C29 H29 0.9500 . ?
C6' H6' 0.9500 . ?
C34 C35 1.49(2) . ?
C34 C36 1.60(3) . ?
C34 H34 1.0000 . ?
C22 C23 1.49(3) . ?
C22 C24 1.52(3) . ?
C22 C14 1.52(3) . ?
C22 H22 1.0000 . ?
C24' H24A 0.9800 . ?
C24' H24B 0.9800 . ?
C24' H24C 0.9800 . ?
C20' H20A 0.9800 . ?
C20' H20B 0.9800 . ?
C20' H20C 0.9800 . ?
C14 C15 1.45(3) . ?
C36 H36D 0.9800 . ?
C36 H36E 0.9800 . ?
C36 H36F 0.9800 . ?
C21' H21A 0.9800 . ?
C21' H21B 0.9800 . ?
C21' H21C 0.9800 . ?
C15 C16 1.39(5) . ?
C15 H15 0.9500 . ?
C27 H27 0.9500 . ?
C18 C17 1.39(2) . ?
C18 C19 1.53(4) . ?
C2 C3 1.41(3) . ?
C2 H2 0.9500 . ?
C23' H23A 0.9800 . ?
C23' H23B 0.9800 . ?
C23' H23C 0.9800 . ?
C35 H35D 0.9800 . ?
C35 H35E 0.9800 . ?
C35 H35F 0.9800 . ?
C33 H33D 0.9800 . ?
C33 H33E 0.9800 . ?
C33 H33F 0.9800 . ?
C32 H32D 0.9800 . ?
C32 H32E 0.9800 . ?
C32 H32F 0.9800 . ?
C4 C3 1.37(3) . ?
C4 H4 0.9500 . ?
C24 H24D 0.9800 . ?
C24 H24E 0.9800 . ?
C24 H24F 0.9800 . ?
C17 C16 1.30(5) . ?
C17 H17 0.9500 . ?
C16 H16 0.9500 . ?
C3 H3 0.9500 . ?
C23 H23D 0.9800 . ?
C23 H23E 0.9800 . ?
C23 H23F 0.9800 . ?
C19 C20 1.46(5) . ?
C19 C21 1.58(4) . ?
C19 H19 1.0000 . ?
C20 H20D 0.9800 . ?
C20 H20E 0.9800 . ?
C20 H20F 0.9800 . ?
C21 H21D 0.9800 . ?
C21 H21E 0.9800 . ?
C21 H21F 0.9800 . ?
C27' H27' 0.9500 . ?
C29' H29' 0.9500 . ?
C2' C1' 1.387(16) . ?
C2' C3' 1.414(17) . ?
C2' H2' 0.9500 . ?
C3' H3' 0.9500 . ?
